data_2216147
loop_
_publ_author_name
'Bo Gao'

_publ_section_title
;
 Ethyl (<i>E</i>)-2-(4-chlorobenzylidene)hydrazinecarboxylate
;
_journal_coeditor_code TK2199
_journal_issue 11
_journal_name_full 'Acta Crystallographica Section E'
_journal_page_first o4418
_journal_page_last o4418
_journal_paper_doi 10.1107/S1600536807051410
_journal_volume 63
_journal_year 2007
_chemical_formula_iupac 'C10 H11 Cl N2 O2'
_chemical_formula_moiety 'C10 H11 Cl N2 O2'
_chemical_formula_sum 'C10 H11 Cl N2 O2'
_chemical_formula_weight 226.66
_chemical_name_systematic
;
Ethyl (E)-2-(4-chlorobenzylidene)hydrazinecarboxylate
;
_space_group_IT_number 14
_symmetry_cell_setting monoclinic
_symmetry_space_group_name_Hall '-P 2yn'
_symmetry_space_group_name_H-M 'P 1 21/n 1'
_atom_sites_solution_hydrogens geom
_atom_sites_solution_primary direct
_atom_sites_solution_secondary difmap
_audit_creation_method SHELXL97
_cell_angle_alpha 90
_cell_angle_beta 116.014(4)
_cell_angle_gamma 90
_cell_formula_units_Z 8
_cell_length_a 16.317(4)
_cell_length_b 8.3488(16)
_cell_length_c 18.035(4)
_cell_measurement_reflns_used 7392
_cell_measurement_temperature 193(2)
_cell_measurement_theta_max 25.3
_cell_measurement_theta_min 3.3
_cell_volume 2207.9(8)
_computing_cell_refinement 'CrystalClear (Rigaku, 2001)'
_computing_data_collection 'CrystalClear (Rigaku, 2001)'
_computing_data_reduction 'CrystalStructure (Rigaku/MSC, 2004)'
_computing_molecular_graphics 'SHELXTL (Bruker, 1998)'
_computing_publication_material 'SHELXTL (Bruker, 1998)'
_computing_structure_refinement 'SHELXL97 (Sheldrick, 1997)'
_computing_structure_solution 'SHELXS97 (Sheldrick, 1997)'
_diffrn_ambient_temperature 193(2)
_diffrn_detector_area_resol_mean 7.31
_diffrn_measured_fraction_theta_full 0.996
_diffrn_measured_fraction_theta_max 0.996
_diffrn_measurement_device_type 'Rigaku Mercury'
_diffrn_measurement_method \w
_diffrn_radiation_monochromator graphite
_diffrn_radiation_source 'fine-focus sealed tube'
_diffrn_radiation_type MoK\a
_diffrn_radiation_wavelength 0.71070
_diffrn_reflns_av_R_equivalents 0.033
_diffrn_reflns_av_sigmaI/netI 0.027
_diffrn_reflns_limit_h_max 19
_diffrn_reflns_limit_h_min -19
_diffrn_reflns_limit_k_max 10
_diffrn_reflns_limit_k_min -10
_diffrn_reflns_limit_l_max 21
_diffrn_reflns_limit_l_min -19
_diffrn_reflns_number 20629
_diffrn_reflns_theta_full 25.4
_diffrn_reflns_theta_max 25.4
_diffrn_reflns_theta_min 3.3
_diffrn_standards_decay_% <1
_diffrn_standards_interval_count 0
_diffrn_standards_number 0
_exptl_absorpt_coefficient_mu 0.328
_exptl_absorpt_correction_T_max 0.895
_exptl_absorpt_correction_T_min 0.815
_exptl_absorpt_correction_type multi-scan
_exptl_absorpt_process_details '(Jacobson, 1998)'
_exptl_crystal_colour colourless
_exptl_crystal_density_diffrn 1.364
_exptl_crystal_density_method 'not measured'
_exptl_crystal_description block
_exptl_crystal_F_000 944
_exptl_crystal_size_max 0.60
_exptl_crystal_size_mid 0.58
_exptl_crystal_size_min 0.34
_refine_diff_density_max 0.18
_refine_diff_density_min -0.28
_refine_ls_extinction_method none
_refine_ls_goodness_of_fit_ref 1.16
_refine_ls_hydrogen_treatment constr
_refine_ls_matrix_type full
_refine_ls_number_parameters 274
_refine_ls_number_reflns 4011
_refine_ls_number_restraints 0
_refine_ls_restrained_S_all 1.16
_refine_ls_R_factor_all 0.061
_refine_ls_R_factor_gt 0.049
_refine_ls_shift/su_max 0.001
_refine_ls_shift/su_mean 0.000
_refine_ls_structure_factor_coef Fsqd
_refine_ls_weighting_details 'calc w = 1/[\s^2^(Fo^2^)+(0.0427P)^2^+0.8029P] where P=(Fo^2^+2Fc^2^)/3'
_refine_ls_weighting_scheme calc
_refine_ls_wR_factor_gt 0.105
_refine_ls_wR_factor_ref 0.111
_reflns_number_gt 3479
_reflns_number_total 4011
_reflns_threshold_expression I>2\s(I)
_cod_data_source_file tk2199.cif
_cod_data_source_block I
_cod_original_sg_symbol_H-M 'P 21/n'
_cod_database_code 2216147
_cod_database_fobs_code 2216147

loop_
_symmetry_equiv_pos_as_xyz
'x, y, z'
'-x+1/2, y+1/2, -z+1/2'
'-x, -y, -z'
'x-1/2, -y-1/2, z-1/2'

loop_
_atom_site_type_symbol
_atom_site_label
_atom_site_fract_x
_atom_site_fract_y
_atom_site_fract_z
_atom_site_U_iso_or_equiv
_atom_site_adp_type
_atom_site_calc_flag
_atom_site_refinement_flags
_atom_site_occupancy
Cl Cl1 0.25050(5) 0.58597(9) 0.64513(4) 0.0635(2) Uani d . 1
Cl Cl2 0.45783(5) 0.27646(10) 0.86369(4) 0.0694(2) Uani d . 1
O O1 0.51197(9) 0.07441(18) 0.36647(8) 0.0386(4) Uani d . 1
O O2 0.66600(9) 0.06493(19) 0.42539(8) 0.0406(4) Uani d . 1
O O3 0.78957(10) 0.28077(19) 0.58583(9) 0.0439(4) Uani d . 1
O O4 0.94280(9) 0.30084(18) 0.65519(8) 0.0399(4) Uani d . 1
N N1 0.52594(11) 0.2415(2) 0.50250(10) 0.0335(4) Uani d . 1
N N2 0.60003(11) 0.1871(2) 0.49262(10) 0.0356(4) Uani d . 1
H H2A 0.6558 0.2044 0.5309 0.043 Uiso calc R 1
N N3 0.78486(11) 0.2701(2) 0.73588(10) 0.0344(4) Uani d . 1
N N4 0.86403(11) 0.2841(2) 0.72690(10) 0.0355(4) Uani d . 1
H H4 0.9173 0.2903 0.7704 0.043 Uiso calc R 1
C C1 0.47229(13) 0.3898(2) 0.58521(12) 0.0324(5) Uani d . 1
C C2 0.49353(14) 0.4774(3) 0.65635(12) 0.0372(5) Uani d . 1
H H2B 0.5557 0.4960 0.6930 0.045 Uiso calc R 1
C C3 0.42629(15) 0.5386(3) 0.67540(13) 0.0421(5) Uani d . 1
H H3 0.4419 0.5977 0.7248 0.051 Uiso calc R 1
C C4 0.33623(15) 0.5122(3) 0.62145(13) 0.0410(5) Uani d . 1
C C5 0.31250(15) 0.4279(3) 0.54926(14) 0.0439(5) Uani d . 1
H H5 0.2502 0.4120 0.5123 0.053 Uiso calc R 1
C C6 0.38014(14) 0.3673(3) 0.53144(13) 0.0394(5) Uani d . 1
H H6 0.3640 0.3090 0.4817 0.047 Uiso calc R 1
C C7 0.54462(14) 0.3241(2) 0.56740(12) 0.0348(5) Uani d . 1
H H7 0.6065 0.3431 0.6047 0.042 Uiso calc R 1
C C8 0.58569(13) 0.1065(2) 0.42305(12) 0.0334(5) Uani d . 1
C C9 0.66132(15) -0.0179(3) 0.35306(13) 0.0456(6) Uani d . 1
H H9A 0.6314 0.0506 0.3036 0.055 Uiso calc R 1
H H9B 0.6256 -0.1180 0.3440 0.055 Uiso calc R 1
C C10 0.75707(17) -0.0554(4) 0.36796(16) 0.0643(8) Uani d . 1
H H10A 0.7922 0.0442 0.3785 0.096 Uiso calc R 1
H H10B 0.7564 -0.1086 0.3193 0.096 Uiso calc R 1
H H10C 0.7852 -0.1263 0.4159 0.096 Uiso calc R 1
C C11 0.71148(13) 0.2927(2) 0.82341(12) 0.0323(5) Uani d . 1
C C12 0.70356(15) 0.3895(3) 0.88275(13) 0.0415(5) Uani d . 1
H H12 0.7520 0.4600 0.9147 0.050 Uiso calc R 1
C C13 0.62641(16) 0.3846(3) 0.89583(13) 0.0452(6) Uani d . 1
H H13 0.6210 0.4527 0.9356 0.054 Uiso calc R 1
C C14 0.55750(15) 0.2798(3) 0.85064(13) 0.0420(5) Uani d . 1
C C15 0.56525(15) 0.1782(3) 0.79387(13) 0.0404(5) Uani d . 1
H H15 0.5182 0.1033 0.7646 0.049 Uiso calc R 1
C C16 0.64155(14) 0.1859(3) 0.77987(13) 0.0360(5) Uani d . 1
H H16 0.6464 0.1174 0.7400 0.043 Uiso calc R 1
C C17 0.79131(14) 0.3070(2) 0.80711(13) 0.0364(5) Uani d . 1
H H17 0.8477 0.3436 0.8491 0.044 Uiso calc R 1
C C18 0.85828(13) 0.2881(2) 0.64994(12) 0.0342(5) Uani d . 1
C C19 0.94907(16) 0.3227(3) 0.57822(14) 0.0495(6) Uani d . 1
H H19A 0.9280 0.4313 0.5559 0.059 Uiso calc R 1
H H19B 0.9106 0.2430 0.5370 0.059 Uiso calc R 1
C C20 1.04581(19) 0.3012(5) 0.59608(18) 0.0784(10) Uani d . 1
H H20A 1.0833 0.3787 0.6381 0.118 Uiso calc R 1
H H20B 1.0531 0.3184 0.5456 0.118 Uiso calc R 1
H H20C 1.0652 0.1922 0.6164 0.118 Uiso calc R 1

loop_
_atom_site_aniso_label
_atom_site_aniso_U_11
_atom_site_aniso_U_22
_atom_site_aniso_U_33
_atom_site_aniso_U_12
_atom_site_aniso_U_13
_atom_site_aniso_U_23
Cl1 0.0598(4) 0.0750(5) 0.0709(4) 0.0098(3) 0.0425(4) -0.0035(3)
Cl2 0.0548(4) 0.0933(6) 0.0770(5) 0.0089(4) 0.0444(4) 0.0090(4)
O1 0.0262(8) 0.0470(9) 0.0341(8) 0.0033(6) 0.0054(6) -0.0007(7)
O2 0.0273(7) 0.0576(10) 0.0337(8) 0.0065(7) 0.0105(6) -0.0048(7)
O3 0.0292(8) 0.0578(10) 0.0349(8) -0.0052(7) 0.0049(7) 0.0003(7)
O4 0.0271(8) 0.0544(10) 0.0362(8) 0.0003(7) 0.0119(6) 0.0004(7)
N1 0.0278(9) 0.0369(10) 0.0332(9) 0.0025(7) 0.0110(7) 0.0022(8)
N2 0.0222(8) 0.0480(11) 0.0309(9) 0.0025(8) 0.0065(7) -0.0023(8)
N3 0.0256(9) 0.0348(10) 0.0391(10) -0.0003(7) 0.0108(7) 0.0035(8)
N4 0.0236(9) 0.0441(11) 0.0337(10) -0.0005(7) 0.0076(7) 0.0030(8)
C1 0.0319(11) 0.0303(11) 0.0326(11) -0.0002(9) 0.0120(9) 0.0034(9)
C2 0.0355(11) 0.0365(12) 0.0332(11) -0.0007(9) 0.0092(9) -0.0003(9)
C3 0.0510(14) 0.0383(12) 0.0353(12) 0.0012(10) 0.0174(10) -0.0024(10)
C4 0.0439(13) 0.0397(12) 0.0443(13) 0.0059(10) 0.0239(11) 0.0053(10)
C5 0.0328(12) 0.0509(14) 0.0458(13) -0.0012(10) 0.0152(10) -0.0011(11)
C6 0.0356(12) 0.0455(13) 0.0336(11) -0.0016(10) 0.0119(9) -0.0050(10)
C7 0.0291(11) 0.0370(12) 0.0320(11) -0.0009(9) 0.0077(9) 0.0029(9)
C8 0.0275(11) 0.0364(11) 0.0330(11) 0.0041(9) 0.0102(9) 0.0055(9)
C9 0.0393(13) 0.0608(15) 0.0342(12) 0.0097(11) 0.0140(10) -0.0017(11)
C10 0.0471(15) 0.095(2) 0.0555(16) 0.0135(14) 0.0271(13) -0.0069(15)
C11 0.0288(10) 0.0314(11) 0.0312(10) 0.0001(9) 0.0080(8) 0.0035(9)
C12 0.0407(12) 0.0396(13) 0.0348(11) -0.0039(10) 0.0078(10) -0.0029(10)
C13 0.0535(14) 0.0468(14) 0.0364(12) 0.0077(11) 0.0206(11) -0.0016(10)
C14 0.0378(12) 0.0498(14) 0.0420(12) 0.0069(10) 0.0206(10) 0.0090(11)
C15 0.0340(12) 0.0414(13) 0.0436(12) -0.0045(10) 0.0149(10) 0.0019(10)
C16 0.0343(11) 0.0341(12) 0.0376(11) -0.0012(9) 0.0140(9) 0.0000(9)
C17 0.0300(11) 0.0365(12) 0.0350(12) -0.0032(9) 0.0072(9) 0.0020(9)
C18 0.0262(11) 0.0328(11) 0.0378(12) 0.0005(8) 0.0087(9) 0.0012(9)
C19 0.0460(14) 0.0630(16) 0.0424(13) -0.0040(12) 0.0221(11) 0.0002(11)
C20 0.0536(17) 0.128(3) 0.0668(18) 0.0082(18) 0.0388(15) 0.0068(18)

loop_
_atom_type_symbol
_atom_type_description
_atom_type_scat_dispersion_real
_atom_type_scat_dispersion_imag
_atom_type_scat_source
C C 0.0033 0.0016 'International Tables Vol C Tables 4.2.6.8 and 6.1.1.4'
H H 0.0000 0.0000 'International Tables Vol C Tables 4.2.6.8 and 6.1.1.4'
Cl Cl 0.1484 0.1585 'International Tables Vol C Tables 4.2.6.8 and 6.1.1.4'
N N 0.0061 0.0033 'International Tables Vol C Tables 4.2.6.8 and 6.1.1.4'
O O 0.0106 0.0060 'International Tables Vol C Tables 4.2.6.8 and 6.1.1.4'

loop_
_geom_angle_atom_site_label_1
_geom_angle_atom_site_label_2
_geom_angle_atom_site_label_3
_geom_angle
C8 O2 C9 115.55(15)
C18 O4 C19 116.37(16)
C7 N1 N2 115.36(16)
C8 N2 N1 118.78(16)
C8 N2 H2A 120.6
N1 N2 H2A 120.6
C17 N3 N4 115.44(16)
C18 N4 N3 118.54(16)
C18 N4 H4 120.7
N3 N4 H4 120.7
C2 C1 C6 118.04(19)
C2 C1 C7 120.36(18)
C6 C1 C7 121.60(19)
C1 C2 C3 121.51(19)
C1 C2 H2B 119.2
C3 C2 H2B 119.2
C4 C3 C2 118.8(2)
C4 C3 H3 120.6
C2 C3 H3 120.6
C5 C4 C3 121.3(2)
C5 C4 Cl1 119.24(17)
C3 C4 Cl1 119.46(17)
C6 C5 C4 119.2(2)
C6 C5 H5 120.4
C4 C5 H5 120.4
C5 C6 C1 121.2(2)
C5 C6 H6 119.4
C1 C6 H6 119.4
N1 C7 C1 120.97(18)
N1 C7 H7 119.5
C1 C7 H7 119.5
O1 C8 O2 124.26(19)
O1 C8 N2 126.37(18)
O2 C8 N2 109.37(16)
O2 C9 C10 107.41(18)
O2 C9 H9A 110.2
C10 C9 H9A 110.2
O2 C9 H9B 110.2
C10 C9 H9B 110.2
H9A C9 H9B 108.5
C9 C10 H10A 109.5
C9 C10 H10B 109.5
H10A C10 H10B 109.5
C9 C10 H10C 109.5
H10A C10 H10C 109.5
H10B C10 H10C 109.5
C16 C11 C12 118.5(2)
C16 C11 C17 121.55(19)
C12 C11 C17 119.93(18)
C13 C12 C11 120.9(2)
C13 C12 H12 119.5
C11 C12 H12 119.5
C14 C13 C12 119.2(2)
C14 C13 H13 120.4
C12 C13 H13 120.4
C13 C14 C15 121.0(2)
C13 C14 Cl2 119.94(18)
C15 C14 Cl2 119.08(18)
C16 C15 C14 119.5(2)
C16 C15 H15 120.2
C14 C15 H15 120.2
C15 C16 C11 120.8(2)
C15 C16 H16 119.6
C11 C16 H16 119.6
N3 C17 C11 119.62(18)
N3 C17 H17 120.2
C11 C17 H17 120.2
O3 C18 O4 124.32(19)
O3 C18 N4 126.83(19)
O4 C18 N4 108.85(16)
O4 C19 C20 107.08(19)
O4 C19 H19A 110.3
C20 C19 H19A 110.3
O4 C19 H19B 110.3
C20 C19 H19B 110.3
H19A C19 H19B 108.6
C19 C20 H20A 109.5
C19 C20 H20B 109.5
H20A C20 H20B 109.5
C19 C20 H20C 109.5
H20A C20 H20C 109.5
H20B C20 H20C 109.5

loop_
_geom_bond_atom_site_label_1
_geom_bond_atom_site_label_2
_geom_bond_distance
Cl1 C4 1.744(2)
Cl2 C14 1.743(2)
O1 C8 1.218(2)
O2 C8 1.338(2)
O2 C9 1.449(3)
O3 C18 1.209(2)
O4 C18 1.344(2)
O4 C19 1.447(3)
N1 C7 1.275(3)
N1 N2 1.374(2)
N2 C8 1.350(3)
N2 H2A 0.8800
N3 C17 1.280(3)
N3 N4 1.376(2)
N4 C18 1.350(3)
N4 H4 0.8800
C1 C2 1.383(3)
C1 C6 1.399(3)
C1 C7 1.459(3)
C2 C3 1.383(3)
C2 H2B 0.9500
C3 C4 1.378(3)
C3 H3 0.9500
C4 C5 1.378(3)
C5 C6 1.374(3)
C5 H5 0.9500
C6 H6 0.9500
C7 H7 0.9500
C9 C10 1.498(3)
C9 H9A 0.9900
C9 H9B 0.9900
C10 H10A 0.9800
C10 H10B 0.9800
C10 H10C 0.9800
C11 C16 1.388(3)
C11 C12 1.392(3)
C11 C17 1.460(3)
C12 C13 1.379(3)
C12 H12 0.9500
C13 C14 1.375(3)
C13 H13 0.9500
C14 C15 1.377(3)
C15 C16 1.376(3)
C15 H15 0.9500
C16 H16 0.9500
C17 H17 0.9500
C19 C20 1.477(3)
C19 H19A 0.9900
C19 H19B 0.9900
C20 H20A 0.9800
C20 H20B 0.9800
C20 H20C 0.9800

loop_
_geom_hbond_atom_site_label_D
_geom_hbond_atom_site_label_H
_geom_hbond_atom_site_label_A
_geom_hbond_site_symmetry_A
_geom_hbond_distance_DH
_geom_hbond_distance_HA
_geom_hbond_distance_DA
_geom_hbond_angle_DHA
_geom_hbond_publ_flag
N4 H4 O1 4_666 0.88 2.08 2.869(2) 149 yes
N2 H2A O3 . 0.88 2.06 2.905(2) 160 yes

loop_
_geom_torsion_atom_site_label_1
_geom_torsion_atom_site_label_2
_geom_torsion_atom_site_label_3
_geom_torsion_atom_site_label_4
_geom_torsion
C7 N1 N2 C8 -176.30(18)
C17 N3 N4 C18 -163.06(19)
C6 C1 C2 C3 1.4(3)
C7 C1 C2 C3 -178.84(19)
C1 C2 C3 C4 -0.6(3)
C2 C3 C4 C5 -0.6(3)
C2 C3 C4 Cl1 179.09(17)
C3 C4 C5 C6 0.9(3)
Cl1 C4 C5 C6 -178.77(17)
C4 C5 C6 C1 0.0(3)
C2 C1 C6 C5 -1.1(3)
C7 C1 C6 C5 179.2(2)
N2 N1 C7 C1 179.72(17)
C2 C1 C7 N1 179.19(19)
C6 C1 C7 N1 -1.1(3)
C9 O2 C8 O1 2.5(3)
C9 O2 C8 N2 -177.92(18)
N1 N2 C8 O1 -0.7(3)
N1 N2 C8 O2 179.73(16)
C8 O2 C9 C10 -179.4(2)
C16 C11 C12 C13 -2.6(3)
C17 C11 C12 C13 176.24(19)
C11 C12 C13 C14 1.4(3)
C12 C13 C14 C15 1.2(3)
C12 C13 C14 Cl2 -177.80(17)
C13 C14 C15 C16 -2.5(3)
Cl2 C14 C15 C16 176.50(16)
C14 C15 C16 C11 1.2(3)
C12 C11 C16 C15 1.3(3)
C17 C11 C16 C15 -177.55(19)
N4 N3 C17 C11 -178.62(17)
C16 C11 C17 N3 25.9(3)
C12 C11 C17 N3 -152.9(2)
C19 O4 C18 O3 6.3(3)
C19 O4 C18 N4 -174.11(18)
N3 N4 C18 O3 0.1(3)
N3 N4 C18 O4 -179.55(16)
C18 O4 C19 C20 -168.9(2)

loop_
_cod_related_entry_id
_cod_related_entry_database
_cod_related_entry_code
1 ChemSpider 5259126
